data_7024614
loop_
_publ_author_name
'Xu, Hai-Bing'
'Wen, Hui-Min'
'Chen, Zhong-Hui'
'Li, Jia'
'Shi, Lin-Xi'
'Chen, Zhong-Ning'

_publ_section_title
;
 Square structures and photophysical properties of Zn(2)Ln(2) complexes
 (Ln = Nd, Eu, Sm, Er, Yb).
;
_journal_issue 8
_journal_name_full 'Dalton transactions (Cambridge, England : 2003)'
_journal_page_first 1948
_journal_page_last 1953
_journal_paper_doi 10.1039/b919170d
_journal_volume 39
_journal_year 2010
_chemical_formula_sum 'C40 H21 Cl0 Eu F18 N4 O8 Zn'
_chemical_formula_weight 1244.94
_chemical_name_systematic
;
?
;
_space_group_IT_number 14
_symmetry_cell_setting monoclinic
_symmetry_space_group_name_Hall '-P 2ybc'
_symmetry_space_group_name_H-M 'P 1 21/c 1'
_atom_sites_solution_hydrogens geom
_atom_sites_solution_primary direct
_atom_sites_solution_secondary difmap
_audit_creation_method SHELXL-97
_cell_angle_alpha 90.00
_cell_angle_beta 108.254(3)
_cell_angle_gamma 90.00
_cell_formula_units_Z 4
_cell_length_a 14.9669(11)
_cell_length_b 17.0280(10)
_cell_length_c 18.8652(16)
_cell_measurement_temperature 293(2)
_cell_volume 4566.0(6)
_computing_structure_refinement 'SHELXL-97 (Sheldrick, 1997)'
_computing_structure_solution 'SHELXS-97 (Sheldrick, 1990)'
_diffrn_ambient_temperature 293(2)
_diffrn_measured_fraction_theta_full 0.964
_diffrn_measured_fraction_theta_max 0.964
_diffrn_radiation_monochromator graphite
_diffrn_radiation_source 'fine-focus sealed tube'
_diffrn_radiation_type MoK\a
_diffrn_radiation_wavelength 0.71073
_diffrn_reflns_av_R_equivalents 0.0340
_diffrn_reflns_av_sigmaI/netI 0.0352
_diffrn_reflns_limit_h_max 18
_diffrn_reflns_limit_h_min -15
_diffrn_reflns_limit_k_max 21
_diffrn_reflns_limit_k_min -20
_diffrn_reflns_limit_l_max 23
_diffrn_reflns_limit_l_min -23
_diffrn_reflns_number 29109
_diffrn_reflns_theta_full 26.00
_diffrn_reflns_theta_max 26.00
_diffrn_reflns_theta_min 2.27
_exptl_absorpt_coefficient_mu 2.015
_exptl_absorpt_correction_T_max 0.7520
_exptl_absorpt_correction_T_min 0.6887
_exptl_absorpt_correction_type empirical
_exptl_crystal_density_diffrn 1.811
_exptl_crystal_density_method 'not measured'
_exptl_crystal_F_000 2432
_exptl_crystal_size_max 0.20
_exptl_crystal_size_mid 0.18
_exptl_crystal_size_min 0.15
_refine_diff_density_max 0.967
_refine_diff_density_min -0.764
_refine_diff_density_rms 0.114
_refine_ls_extinction_method none
_refine_ls_goodness_of_fit_ref 1.061
_refine_ls_hydrogen_treatment constr
_refine_ls_matrix_type full
_refine_ls_number_parameters 643
_refine_ls_number_reflns 8642
_refine_ls_number_restraints 76
_refine_ls_restrained_S_all 1.077
_refine_ls_R_factor_all 0.0703
_refine_ls_R_factor_gt 0.0587
_refine_ls_shift/su_max 0.000
_refine_ls_shift/su_mean 0.000
_refine_ls_structure_factor_coef Fsqd
_refine_ls_weighting_details 'calc w=1/[\s^2^(Fo^2^)+(0.0798P)^2^+15.1052P] where P=(Fo^2^+2Fc^2^)/3'
_refine_ls_weighting_scheme calc
_refine_ls_wR_factor_gt 0.1508
_refine_ls_wR_factor_ref 0.1611
_reflns_number_gt 7285
_reflns_number_total 8642
_reflns_threshold_expression >2sigma(I)
_cod_data_source_file b919170d.txt
_cod_data_source_block x3
_cod_original_sg_symbol_H-M p21/c
_cod_database_code 7024614

loop_
_symmetry_equiv_pos_as_xyz
'x, y, z'
'-x, y+1/2, -z+1/2'
'-x, -y, -z'
'x, -y-1/2, z-1/2'

loop_
_atom_site_label
_atom_site_type_symbol
_atom_site_fract_x
_atom_site_fract_y
_atom_site_fract_z
_atom_site_U_iso_or_equiv
_atom_site_adp_type
_atom_site_occupancy
_atom_site_symmetry_multiplicity
_atom_site_calc_flag
_atom_site_refinement_flags
_atom_site_disorder_assembly
_atom_site_disorder_group
Eu Eu 0.24268(2) 0.037215(18) 0.239934(17) 0.04210(13) Uani 1 1 d . . .
Zn Zn 0.25540(5) -0.01803(5) 0.42929(4) 0.0451(2) Uani 1 1 d . . .
N1 N 0.1287(4) -0.0538(3) 0.4487(3) 0.0472(12) Uani 1 1 d . . .
N2 N 0.3038(4) -0.1373(3) 0.4242(3) 0.0496(13) Uani 1 1 d . . .
N3 N 0.3735(4) -0.0276(3) 0.5225(3) 0.0423(12) Uani 1 1 d . . .
N4 N 0.2714(4) 0.0990(3) 0.4813(3) 0.0485(13) Uani 1 1 d . . .
O1 O 0.2854(3) 0.1705(3) 0.2797(3) 0.0619(13) Uani 1 1 d . . .
O2 O 0.1119(3) 0.1239(3) 0.1891(3) 0.0592(12) Uani 1 1 d . . .
O3 O 0.3959(4) 0.0586(3) 0.2244(3) 0.0632(13) Uani 1 1 d . C .
O4 O 0.3105(3) -0.0877(3) 0.2281(3) 0.0563(12) Uani 1 1 d . C .
O5 O 0.2274(5) 0.0409(3) 0.1098(3) 0.0720(16) Uani 1 1 d . D .
O6 O 0.1228(4) -0.0547(3) 0.1773(3) 0.0666(14) Uani 1 1 d . D .
O7 O 0.6528(3) -0.0196(3) 0.6421(3) 0.0509(11) Uani 1 1 d . . .
O14 O 0.1619(3) 0.0094(3) 0.3283(2) 0.0484(10) Uani 1 1 d . . .
C1 C 0.1156(5) -0.0882(4) 0.5081(4) 0.0588(18) Uani 1 1 d . . .
C2 C 0.0238(6) -0.1070(5) 0.5084(5) 0.067(2) Uani 1 1 d . . .
H2A H 0.0155 -0.1306 0.5503 0.081 Uiso 1 1 d R . .
C3 C -0.0518(6) -0.0914(5) 0.4489(5) 0.068(2) Uani 1 1 d . . .
H3A H -0.1118 -0.1037 0.4502 0.082 Uiso 1 1 d R . .
C4 C -0.1141(5) -0.0382(5) 0.3215(5) 0.064(2) Uani 1 1 d . . .
H4A H -0.1757 -0.0484 0.3201 0.077 Uiso 1 1 d R . .
C5 C -0.0962(5) -0.0057(6) 0.2615(5) 0.072(2) Uani 1 1 d . . .
H5A H -0.1463 0.0058 0.2190 0.086 Uiso 1 1 d R . .
C6 C -0.0039(5) 0.0109(5) 0.2619(4) 0.0574(17) Uani 1 1 d . . .
H6A H 0.0061 0.0332 0.2200 0.069 Uiso 1 1 d R . .
C7 C 0.0719(4) -0.0055(4) 0.3239(4) 0.0470(14) Uani 1 1 d . . .
C8 C 0.0533(5) -0.0382(3) 0.3874(4) 0.0452(14) Uani 1 1 d . . .
C9 C -0.0399(5) -0.0560(4) 0.3845(4) 0.0549(17) Uani 1 1 d . . .
C10 C 0.1986(6) -0.1067(6) 0.5743(5) 0.077(2) Uani 1 1 d . . .
H10A H 0.2551 -0.0898 0.5650 0.116 Uiso 1 1 calc R . .
H10B H 0.2014 -0.1623 0.5831 0.116 Uiso 1 1 calc R . .
H10C H 0.1925 -0.0799 0.6173 0.116 Uiso 1 1 calc R . .
C11 C 0.2604(5) -0.1920(5) 0.3740(5) 0.064(2) Uani 1 1 d . . .
H11A H 0.2078 -0.1777 0.3345 0.077 Uiso 1 1 d R . .
C12 C 0.2911(6) -0.2686(5) 0.3789(5) 0.076(2) Uani 1 1 d . . .
H12A H 0.2591 -0.3054 0.3437 0.091 Uiso 1 1 d R . .
C13 C 0.3695(6) -0.2901(5) 0.4364(5) 0.075(2) Uani 1 1 d . . .
H13A H 0.3910 -0.3417 0.4409 0.090 Uiso 1 1 d R . .
C14 C 0.4157(6) -0.2337(4) 0.4870(4) 0.0603(18) Uani 1 1 d . . .
H14A H 0.4694 -0.2467 0.5260 0.072 Uiso 1 1 d R . .
C15 C 0.3815(4) -0.1573(4) 0.4796(3) 0.0427(13) Uani 1 1 d . . .
C16 C 0.4277(4) -0.0922(4) 0.5300(3) 0.0438(14) Uani 1 1 d . . .
C17 C 0.5191(4) -0.0935(4) 0.5752(3) 0.0457(14) Uani 1 1 d . . .
H17A H 0.5531 -0.1401 0.5821 0.055 Uiso 1 1 d R . .
C19 C 0.5023(5) 0.0402(4) 0.6067(4) 0.0454(15) Uani 1 1 d . . .
H19A H 0.5253 0.0853 0.6341 0.054 Uiso 1 1 d R . .
C20 C 0.4103(5) 0.0373(4) 0.5619(4) 0.0427(14) Uani 1 1 d . . .
C21 C 0.3460(5) 0.1058(4) 0.5445(4) 0.0469(15) Uani 1 1 d . . .
C22 C 0.3606(6) 0.1737(5) 0.5867(5) 0.069(2) Uani 1 1 d . . .
H22A H 0.4111 0.1775 0.6304 0.083 Uiso 1 1 d R . .
C23 C 0.2989(7) 0.2362(5) 0.5631(6) 0.084(3) Uani 1 1 d . . .
H23A H 0.3072 0.2822 0.5910 0.100 Uiso 1 1 d R . .
C24 C 0.2258(6) 0.2297(5) 0.4984(6) 0.075(2) Uani 1 1 d . . .
H24A H 0.1848 0.2715 0.4810 0.090 Uiso 1 1 d R . .
C25 C 0.2137(5) 0.1604(4) 0.4594(5) 0.0600(19) Uani 1 1 d . . .
H25A H 0.1632 0.1559 0.4158 0.072 Uiso 1 1 d R . .
C103 C 0.1496(5) 0.2497(4) 0.2420(5) 0.064(2) Uani 1 1 d . . .
H10D H 0.1258 0.2992 0.2465 0.077 Uiso 1 1 d R . .
C104 C 0.0907(5) 0.1925(4) 0.2004(4) 0.0613(19) Uani 1 1 d . B .
C102 C 0.2435(5) 0.2336(4) 0.2769(4) 0.0543(17) Uani 1 1 d . A .
C18 C 0.5616(4) -0.0247(4) 0.6112(4) 0.0442(14) Uani 1 1 d . . .
C107 C 0.4468(6) 0.0178(6) 0.1987(6) 0.082(3) Uani 1 1 d D . .
C108 C 0.4419(7) -0.0644(6) 0.1881(6) 0.088(3) Uani 1 1 d . C .
H10E H 0.4858 -0.0889 0.1698 0.106 Uiso 1 1 d R . .
C109 C 0.3725(7) -0.1105(5) 0.2043(5) 0.070(2) Uani 1 1 d . . .
C112 C 0.1947(9) -0.0077(6) 0.0575(5) 0.100(4) Uani 1 1 d D . .
C114 C 0.1049(8) -0.0910(7) 0.1197(7) 0.101(4) Uani 1 1 d . . .
C113 C 0.1330(10) -0.0722(7) 0.0565(6) 0.116(4) Uani 1 1 d . D .
H11B H 0.1108 -0.1024 0.0135 0.139 Uiso 1 1 d R . .
C101 C 0.3051(5) 0.3020(4) 0.3159(4) 0.071(2) Uani 1 1 d D . .
C105 C -0.0119(6) 0.2144(4) 0.1627(5) 0.088(3) Uani 1 1 d D . .
C110 C 0.3797(6) -0.1985(5) 0.1960(5) 0.086(3) Uani 1 1 d D C .
C115 C 0.0375(7) -0.1587(6) 0.1101(6) 0.151(7) Uani 1 1 d D D .
F1A F 0.3314(8) 0.3451(6) 0.2664(5) 0.0977(17) Uani 0.587(10) 1 d PD A 1
F2A F 0.2545(6) 0.3515(6) 0.3440(6) 0.0977(17) Uani 0.587(10) 1 d PD A 1
F3A F 0.3815(6) 0.2829(6) 0.3703(6) 0.0977(17) Uani 0.587(10) 1 d PD A 1
F1B F 0.3508(10) 0.2783(8) 0.3861(6) 0.0977(17) Uani 0.413(10) 1 d PD A 2
F2B F 0.3729(10) 0.3130(8) 0.2837(8) 0.0977(17) Uani 0.413(10) 1 d PD A 2
F3B F 0.2698(10) 0.3721(6) 0.3206(9) 0.0977(17) Uani 0.413(10) 1 d PD A 2
F4A F -0.0339(9) 0.2842(5) 0.1831(6) 0.117(2) Uani 0.566(7) 1 d PD B 1
F5A F -0.0221(7) 0.2248(7) 0.0875(5) 0.117(2) Uani 0.566(7) 1 d PD B 1
F6A F -0.0741(6) 0.1612(6) 0.1629(7) 0.117(2) Uani 0.566(7) 1 d PD B 1
F4B F -0.0584(9) 0.1666(7) 0.1076(7) 0.117(2) Uani 0.434(7) 1 d PD B 2
F5B F -0.0554(9) 0.1966(8) 0.2165(7) 0.117(2) Uani 0.434(7) 1 d PD B 2
F6B F -0.0342(11) 0.2872(5) 0.1450(8) 0.117(2) Uani 0.434(7) 1 d PD B 2
C6A C 0.5362(10) 0.0591(9) 0.2011(14) 0.156(10) Uani 0.608(19) 1 d PD C 1
F7A F 0.5878(11) 0.0773(11) 0.2715(13) 0.193(5) Uani 0.608(19) 1 d PD C 1
F8A F 0.5931(13) 0.0223(9) 0.1706(15) 0.193(5) Uani 0.608(19) 1 d PD C 1
F9A F 0.5211(12) 0.1308(10) 0.1674(14) 0.193(5) Uani 0.608(19) 1 d PD C 1
C6B C 0.5206(16) 0.0605(13) 0.176(2) 0.156(10) Uani 0.392(19) 1 d PD C 2
F7B F 0.5953(17) 0.0889(17) 0.229(2) 0.193(5) Uani 0.392(19) 1 d PD C 2
F8B F 0.5514(19) 0.0185(15) 0.130(2) 0.193(5) Uani 0.392(19) 1 d PD C 2
F9B F 0.4763(17) 0.1234(15) 0.138(2) 0.193(5) Uani 0.392(19) 1 d PD C 2
F10A F 0.4352(8) -0.2236(6) 0.2643(5) 0.131(2) Uani 0.680(7) 1 d PD C 1
F11A F 0.4179(8) -0.2220(6) 0.1466(6) 0.131(2) Uani 0.680(7) 1 d PD C 1
F12A F 0.2988(6) -0.2362(6) 0.1860(7) 0.131(2) Uani 0.680(7) 1 d PD C 1
F10B F 0.3256(14) -0.2164(12) 0.1245(7) 0.131(2) Uani 0.320(7) 1 d PD C 2
F11B F 0.3470(16) -0.2454(11) 0.2391(11) 0.131(2) Uani 0.320(7) 1 d PD C 2
F12B F 0.4648(9) -0.2269(12) 0.1993(13) 0.131(2) Uani 0.320(7) 1 d PD C 2
C11A C 0.2326(15) 0.0063(11) -0.0063(8) 0.153(7) Uani 0.486(9) 1 d PD D 1
F13A F 0.3266(14) 0.0083(13) 0.0114(9) 0.189(5) Uani 0.486(9) 1 d PD D 1
F14A F 0.2011(18) 0.0760(12) -0.0368(13) 0.189(5) Uani 0.486(9) 1 d PD D 1
F15A F 0.2044(19) -0.0460(12) -0.0620(10) 0.189(5) Uani 0.486(9) 1 d PD D 1
C11B C 0.2151(13) 0.0059(11) -0.0139(7) 0.153(7) Uani 0.514(9) 1 d PD D 2
F13B F 0.2754(16) -0.0497(13) -0.0183(11) 0.189(5) Uani 0.514(9) 1 d PD D 2
F14B F 0.2540(16) 0.0753(11) -0.0172(13) 0.189(5) Uani 0.514(9) 1 d PD D 2
F15B F 0.1396(12) -0.0004(12) -0.0736(9) 0.189(5) Uani 0.514(9) 1 d PD D 2
F16A F -0.0318(9) -0.1402(9) 0.1377(9) 0.166(4) Uani 0.598(9) 1 d PD D 1
F17A F 0.0879(9) -0.2155(7) 0.1576(8) 0.166(4) Uani 0.598(9) 1 d PD D 1
F18A F 0.0013(10) -0.1944(9) 0.0459(6) 0.166(4) Uani 0.598(9) 1 d PD D 1
F16B F 0.0700(13) -0.2266(8) 0.0941(13) 0.166(4) Uani 0.402(9) 1 d PD D 2
F17B F -0.0262(13) -0.1361(11) 0.0431(8) 0.166(4) Uani 0.402(9) 1 d PD D 2
F18B F -0.0125(16) -0.1695(13) 0.1554(11) 0.166(4) Uani 0.402(9) 1 d PD D 2

loop_
_atom_site_aniso_label
_atom_site_aniso_U_11
_atom_site_aniso_U_22
_atom_site_aniso_U_33
_atom_site_aniso_U_23
_atom_site_aniso_U_13
_atom_site_aniso_U_12
Eu 0.0407(2) 0.04245(19) 0.0413(2) -0.00147(12) 0.01018(15) 0.00082(12)
Zn 0.0348(4) 0.0531(4) 0.0443(4) 0.0036(3) 0.0081(3) 0.0020(3)
N1 0.045(3) 0.046(3) 0.054(3) 0.004(2) 0.021(3) -0.002(2)
N2 0.040(3) 0.048(3) 0.058(3) -0.003(2) 0.013(3) -0.002(2)
N3 0.036(3) 0.046(3) 0.043(3) 0.003(2) 0.010(2) 0.003(2)
N4 0.036(3) 0.055(3) 0.056(3) 0.004(2) 0.017(3) 0.006(2)
O1 0.048(3) 0.044(3) 0.081(4) -0.002(2) 0.003(3) 0.006(2)
O2 0.050(3) 0.045(3) 0.072(3) 0.001(2) 0.005(2) 0.006(2)
O3 0.062(3) 0.061(3) 0.076(3) -0.002(3) 0.035(3) -0.005(2)
O4 0.053(3) 0.052(3) 0.068(3) -0.005(2) 0.026(3) 0.006(2)
O5 0.096(5) 0.075(4) 0.045(3) -0.003(2) 0.022(3) 0.007(3)
O6 0.054(3) 0.065(3) 0.077(4) -0.025(3) 0.016(3) -0.009(2)
O7 0.036(3) 0.066(3) 0.048(3) 0.005(2) 0.009(2) 0.003(2)
O14 0.033(2) 0.066(3) 0.045(2) 0.006(2) 0.011(2) 0.000(2)
C1 0.059(5) 0.054(4) 0.068(5) 0.006(3) 0.027(4) 0.001(3)
C2 0.068(5) 0.065(5) 0.080(5) 0.015(4) 0.039(5) -0.004(4)
C3 0.052(5) 0.068(5) 0.095(6) -0.001(4) 0.039(5) -0.011(4)
C4 0.034(4) 0.078(5) 0.078(5) -0.011(4) 0.015(4) -0.011(3)
C5 0.033(4) 0.094(6) 0.077(6) -0.010(5) 0.001(4) 0.004(4)
C6 0.042(4) 0.071(5) 0.051(4) 0.004(3) 0.004(3) -0.002(3)
C7 0.036(4) 0.055(4) 0.050(4) -0.001(3) 0.013(3) -0.003(3)
C8 0.037(4) 0.043(3) 0.056(4) -0.002(3) 0.015(3) -0.003(2)
C9 0.042(4) 0.059(4) 0.067(4) -0.008(3) 0.021(4) -0.009(3)
C10 0.072(6) 0.096(6) 0.071(5) 0.032(5) 0.033(5) 0.015(5)
C11 0.050(5) 0.066(5) 0.070(5) -0.008(4) 0.010(4) -0.014(3)
C12 0.070(6) 0.063(5) 0.094(6) -0.030(4) 0.026(5) -0.016(4)
C13 0.071(6) 0.050(4) 0.104(7) -0.016(4) 0.025(5) 0.003(4)
C14 0.061(5) 0.050(4) 0.068(5) 0.005(3) 0.018(4) 0.011(3)
C15 0.036(3) 0.050(3) 0.043(3) 0.002(3) 0.013(3) 0.001(3)
C16 0.037(4) 0.051(3) 0.044(3) 0.005(3) 0.013(3) 0.002(3)
C17 0.044(4) 0.049(3) 0.044(3) 0.006(3) 0.014(3) 0.006(3)
C19 0.044(4) 0.052(4) 0.041(3) -0.002(3) 0.013(3) -0.004(3)
C20 0.036(4) 0.051(4) 0.042(3) 0.001(2) 0.012(3) -0.001(3)
C21 0.040(4) 0.048(3) 0.056(4) 0.003(3) 0.018(3) 0.002(3)
C22 0.063(5) 0.067(5) 0.073(5) -0.014(4) 0.013(4) 0.007(4)
C23 0.080(6) 0.053(5) 0.118(8) -0.017(5) 0.029(6) 0.010(4)
C24 0.061(5) 0.055(4) 0.104(7) 0.007(4) 0.019(5) 0.017(4)
C25 0.042(4) 0.060(4) 0.078(5) 0.017(4) 0.019(4) 0.011(3)
C103 0.054(5) 0.047(4) 0.084(5) -0.003(3) 0.010(4) 0.013(3)
C104 0.051(5) 0.057(4) 0.067(5) 0.009(3) 0.005(4) 0.001(3)
C102 0.055(5) 0.045(4) 0.061(4) -0.001(3) 0.015(4) 0.001(3)
C18 0.033(4) 0.058(4) 0.042(3) 0.006(3) 0.012(3) 0.000(3)
C107 0.066(6) 0.091(6) 0.107(7) -0.015(5) 0.052(6) -0.009(5)
C108 0.089(7) 0.085(6) 0.111(8) -0.012(6) 0.060(6) 0.000(5)
C109 0.086(6) 0.061(5) 0.064(5) -0.004(4) 0.022(5) 0.000(4)
C112 0.156(11) 0.075(6) 0.057(5) 0.003(5) 0.016(6) 0.010(7)
C114 0.081(7) 0.097(8) 0.121(9) -0.056(7) 0.024(7) -0.021(6)
C113 0.164(12) 0.088(8) 0.078(7) -0.032(6) 0.012(8) -0.011(8)
C101 0.054(5) 0.053(4) 0.093(6) 0.003(4) 0.006(5) 0.006(3)
C105 0.070(6) 0.058(5) 0.119(8) 0.008(5) 0.003(6) 0.006(4)
C110 0.099(8) 0.069(6) 0.098(7) -0.026(5) 0.044(6) 0.004(5)
C115 0.122(13) 0.134(12) 0.171(15) -0.086(11) 0.007(11) -0.011(10)
F1A 0.075(3) 0.063(3) 0.136(4) -0.011(2) 0.005(3) -0.013(2)
F2A 0.075(3) 0.063(3) 0.136(4) -0.011(2) 0.005(3) -0.013(2)
F3A 0.075(3) 0.063(3) 0.136(4) -0.011(2) 0.005(3) -0.013(2)
F1B 0.075(3) 0.063(3) 0.136(4) -0.011(2) 0.005(3) -0.013(2)
F2B 0.075(3) 0.063(3) 0.136(4) -0.011(2) 0.005(3) -0.013(2)
F3B 0.075(3) 0.063(3) 0.136(4) -0.011(2) 0.005(3) -0.013(2)
F4A 0.064(3) 0.107(4) 0.148(7) 0.021(4) -0.012(4) 0.014(2)
F5A 0.064(3) 0.107(4) 0.148(7) 0.021(4) -0.012(4) 0.014(2)
F6A 0.064(3) 0.107(4) 0.148(7) 0.021(4) -0.012(4) 0.014(2)
F4B 0.064(3) 0.107(4) 0.148(7) 0.021(4) -0.012(4) 0.014(2)
F5B 0.064(3) 0.107(4) 0.148(7) 0.021(4) -0.012(4) 0.014(2)
F6B 0.064(3) 0.107(4) 0.148(7) 0.021(4) -0.012(4) 0.014(2)
C6A 0.133(15) 0.146(13) 0.25(3) -0.081(16) 0.142(19) -0.056(11)
F7A 0.111(7) 0.193(7) 0.318(19) -0.012(8) 0.128(10) -0.052(6)
F8A 0.111(7) 0.193(7) 0.318(19) -0.012(8) 0.128(10) -0.052(6)
F9A 0.111(7) 0.193(7) 0.318(19) -0.012(8) 0.128(10) -0.052(6)
C6B 0.133(15) 0.146(13) 0.25(3) -0.081(16) 0.142(19) -0.056(11)
F7B 0.111(7) 0.193(7) 0.318(19) -0.012(8) 0.128(10) -0.052(6)
F8B 0.111(7) 0.193(7) 0.318(19) -0.012(8) 0.128(10) -0.052(6)
F9B 0.111(7) 0.193(7) 0.318(19) -0.012(8) 0.128(10) -0.052(6)
F10A 0.148(6) 0.100(3) 0.140(6) -0.028(4) 0.036(5) 0.005(4)
F11A 0.148(6) 0.100(3) 0.140(6) -0.028(4) 0.036(5) 0.005(4)
F12A 0.148(6) 0.100(3) 0.140(6) -0.028(4) 0.036(5) 0.005(4)
F10B 0.148(6) 0.100(3) 0.140(6) -0.028(4) 0.036(5) 0.005(4)
F11B 0.148(6) 0.100(3) 0.140(6) -0.028(4) 0.036(5) 0.005(4)
F12B 0.148(6) 0.100(3) 0.140(6) -0.028(4) 0.036(5) 0.005(4)
C11A 0.26(2) 0.155(13) 0.033(5) 0.001(7) 0.029(9) 0.080(15)
F13A 0.318(16) 0.159(7) 0.119(8) 0.006(6) 0.111(9) 0.041(9)
F14A 0.318(16) 0.159(7) 0.119(8) 0.006(6) 0.111(9) 0.041(9)
F15A 0.318(16) 0.159(7) 0.119(8) 0.006(6) 0.111(9) 0.041(9)
C11B 0.26(2) 0.155(13) 0.033(5) 0.001(7) 0.029(9) 0.080(15)
F13B 0.318(16) 0.159(7) 0.119(8) 0.006(6) 0.111(9) 0.041(9)
F14B 0.318(16) 0.159(7) 0.119(8) 0.006(6) 0.111(9) 0.041(9)
F15B 0.318(16) 0.159(7) 0.119(8) 0.006(6) 0.111(9) 0.041(9)
F16A 0.153(6) 0.123(6) 0.223(9) -0.067(6) 0.059(6) -0.055(5)
F17A 0.153(6) 0.123(6) 0.223(9) -0.067(6) 0.059(6) -0.055(5)
F18A 0.153(6) 0.123(6) 0.223(9) -0.067(6) 0.059(6) -0.055(5)
F16B 0.153(6) 0.123(6) 0.223(9) -0.067(6) 0.059(6) -0.055(5)
F17B 0.153(6) 0.123(6) 0.223(9) -0.067(6) 0.059(6) -0.055(5)
F18B 0.153(6) 0.123(6) 0.223(9) -0.067(6) 0.059(6) -0.055(5)

loop_
_atom_type_symbol
_atom_type_description
_atom_type_scat_dispersion_real
_atom_type_scat_dispersion_imag
_atom_type_scat_source
C C 0.0033 0.0016 'International Tables Vol C Tables 4.2.6.8 and 6.1.1.4'
H H 0.0000 0.0000 'International Tables Vol C Tables 4.2.6.8 and 6.1.1.4'
N N 0.0061 0.0033 'International Tables Vol C Tables 4.2.6.8 and 6.1.1.4'
O O 0.0106 0.0060 'International Tables Vol C Tables 4.2.6.8 and 6.1.1.4'
F F 0.0171 0.0103 'International Tables Vol C Tables 4.2.6.8 and 6.1.1.4'
Zn Zn 0.2839 1.4301 'International Tables Vol C Tables 4.2.6.8 and 6.1.1.4'
Cl Cl 0.1484 0.1585 'International Tables Vol C Tables 4.2.6.8 and 6.1.1.4'
Eu Eu -0.1578 3.6682 'International Tables Vol C Tables 4.2.6.8 and 6.1.1.4'

loop_
_geom_angle_atom_site_label_1
_geom_angle_atom_site_label_2
_geom_angle_atom_site_label_3
_geom_angle
_geom_angle_site_symmetry_1
_geom_angle_site_symmetry_3
O7 Eu O14 68.89(15) 3_656 .
O7 Eu O5 144.3(2) 3_656 .
O14 Eu O5 144.32(19) . .
O7 Eu O6 124.65(19) 3_656 .
O14 Eu O6 75.53(18) . .
O5 Eu O6 72.2(2) . .
O7 Eu O4 78.21(17) 3_656 .
O14 Eu O4 102.15(16) . .
O5 Eu O4 80.49(18) . .
O6 Eu O4 69.39(18) . .
O7 Eu O2 133.49(17) 3_656 .
O14 Eu O2 82.72(17) . .
O5 Eu O2 76.69(19) . .
O6 Eu O2 79.25(18) . .
O4 Eu O2 145.60(17) . .
O7 Eu O1 77.76(17) 3_656 .
O14 Eu O1 96.42(18) . .
O5 Eu O1 103.05(19) . .
O6 Eu O1 148.49(18) . .
O4 Eu O1 141.71(17) . .
O2 Eu O1 69.46(16) . .
O7 Eu O3 75.82(17) 3_656 .
O14 Eu O3 144.67(17) . .
O5 Eu O3 70.3(2) . .
O6 Eu O3 128.93(18) . .
O4 Eu O3 71.23(17) . .
O2 Eu O3 122.86(18) . .
O1 Eu O3 74.24(18) . .
O7 Eu Zn 37.58(11) 3_656 .
O14 Eu Zn 31.59(10) . .
O5 Eu Zn 166.32(13) . .
O6 Eu Zn 96.66(15) . .
O4 Eu Zn 88.20(12) . .
O2 Eu Zn 109.68(13) . .
O1 Eu Zn 90.59(14) . .
O3 Eu Zn 113.31(13) . .
O14 Zn N3 165.13(19) . .
O14 Zn N1 80.7(2) . .
N3 Zn N1 113.6(2) . .
O14 Zn N2 108.4(2) . .
N3 Zn N2 75.9(2) . .
N1 Zn N2 93.9(2) . .
O14 Zn N4 99.0(2) . .
N3 Zn N4 75.4(2) . .
N1 Zn N4 99.2(2) . .
N2 Zn N4 151.2(2) . .
O14 Zn O7 75.45(17) . 3_656
N3 Zn O7 90.67(19) . 3_656
N1 Zn O7 155.42(19) . 3_656
N2 Zn O7 88.07(19) . 3_656
N4 Zn O7 90.41(19) . 3_656
O14 Zn Eu 38.03(12) . .
N3 Zn Eu 128.40(15) . .
N1 Zn Eu 117.85(16) . .
N2 Zn Eu 96.57(15) . .
N4 Zn Eu 99.72(15) . .
O7 Zn Eu 37.74(11) 3_656 .
C1 N1 C8 119.9(6) . .
C1 N1 Zn 130.1(5) . .
C8 N1 Zn 110.0(4) . .
C15 N2 C11 118.8(6) . .
C15 N2 Zn 115.1(4) . .
C11 N2 Zn 125.9(5) . .
C16 N3 C20 118.9(6) . .
C16 N3 Zn 118.5(4) . .
C20 N3 Zn 119.7(4) . .
C25 N4 C21 118.5(6) . .
C25 N4 Zn 126.9(5) . .
C21 N4 Zn 114.5(4) . .
C102 O1 Eu 136.3(5) . .
C104 O2 Eu 136.7(5) . .
C107 O3 Eu 133.1(5) . .
C109 O4 Eu 135.5(5) . .
C112 O5 Eu 132.4(6) . .
C114 O6 Eu 134.5(7) . .
C18 O7 Zn 119.3(4) . 3_656
C18 O7 Eu 136.0(4) . 3_656
Zn O7 Eu 104.67(18) 3_656 3_656
C7 O14 Zn 113.3(4) . .
C7 O14 Eu 135.1(4) . .
Zn O14 Eu 110.38(18) . .
N1 C1 C2 120.1(7) . .
N1 C1 C10 119.6(7) . .
C2 C1 C10 120.3(7) . .
C3 C2 C1 121.1(7) . .
C2 C3 C9 120.0(7) . .
C5 C4 C9 119.4(7) . .
C4 C5 C6 121.8(8) . .
C7 C6 C5 120.5(7) . .
O14 C7 C6 123.6(6) . .
O14 C7 C8 118.5(6) . .
C6 C7 C8 117.9(6) . .
N1 C8 C9 122.3(6) . .
N1 C8 C7 117.5(6) . .
C9 C8 C7 120.2(6) . .
C4 C9 C8 120.2(7) . .
C4 C9 C3 123.2(7) . .
C8 C9 C3 116.5(7) . .
N2 C11 C12 122.1(8) . .
C13 C12 C11 119.4(7) . .
C12 C13 C14 118.6(7) . .
C13 C14 C15 119.6(7) . .
N2 C15 C14 121.3(6) . .
N2 C15 C16 115.1(5) . .
C14 C15 C16 123.5(6) . .
N3 C16 C17 122.0(6) . .
N3 C16 C15 113.5(5) . .
C17 C16 C15 124.2(6) . .
C16 C17 C18 120.2(6) . .
C20 C19 C18 120.2(6) . .
N3 C20 C19 121.8(6) . .
N3 C20 C21 113.5(6) . .
C19 C20 C21 124.4(6) . .
N4 C21 C22 121.1(6) . .
N4 C21 C20 115.1(6) . .
C22 C21 C20 123.8(7) . .
C21 C22 C23 119.1(8) . .
C24 C23 C22 119.4(8) . .
C23 C24 C25 118.9(7) . .
N4 C25 C24 122.9(8) . .
C102 C103 C104 120.3(7) . .
O2 C104 C103 127.4(7) . .
O2 C104 C105 115.1(6) . .
C103 C104 C105 117.6(7) . .
O1 C102 C103 128.3(7) . .
O1 C102 C101 114.9(6) . .
C103 C102 C101 116.8(6) . .
O7 C18 C17 121.5(6) . .
O7 C18 C19 121.9(6) . .
C17 C18 C19 116.4(6) . .
O3 C107 C108 127.0(7) . .
O3 C107 C6B 116.1(12) . .
C108 C107 C6B 116.9(12) . .
O3 C107 C6A 112.2(10) . .
C108 C107 C6A 118.3(10) . .
C6B C107 C6A 17(2) . .
C109 C108 C107 121.9(8) . .
O4 C109 C108 127.1(8) . .
O4 C109 C110 116.2(8) . .
C108 C109 C110 116.5(8) . .
O5 C112 C113 127.0(8) . .
O5 C112 C11B 117.8(11) . .
C113 C112 C11B 115.0(11) . .
O5 C112 C11A 111.8(11) . .
C113 C112 C11A 121.1(11) . .
C11B C112 C11A 9.8(12) . .
O6 C114 C113 126.8(10) . .
O6 C114 C115 117.0(11) . .
C113 C114 C115 115.8(9) . .
C114 C113 C112 121.5(9) . .
F3A C101 F3B 116.1(11) . .
F3A C101 F1A 107.8(7) . .
F3B C101 F1A 76.3(7) . .
F3A C101 F2A 107.8(7) . .
F3B C101 F2A 28.6(7) . .
F1A C101 F2A 104.8(6) . .
F3A C101 F1B 27.2(7) . .
F3B C101 F1B 107.2(8) . .
F1A C101 F1B 132.8(9) . .
F2A C101 F1B 88.6(9) . .
F3A C101 F2B 78.0(7) . .
F3B C101 F2B 106.1(7) . .
F1A C101 F2B 35.2(6) . .
F2A C101 F2B 133.2(8) . .
F1B C101 F2B 105.2(7) . .
F3A C101 C102 115.7(7) . .
F3B C101 C102 121.9(8) . .
F1A C101 C102 110.3(7) . .
F2A C101 C102 109.8(7) . .
F1B C101 C102 106.9(8) . .
F2B C101 C102 108.4(8) . .
F6A C105 F6B 122.6(11) . .
F6A C105 F4A 112.4(8) . .
F6B C105 F4A 31.8(8) . .
F6A C105 F4B 51.5(7) . .
F6B C105 F4B 110.6(8) . .
F4A C105 F4B 131.2(9) . .
F6A C105 F5A 104.0(7) . .
F6B C105 F5A 71.3(8) . .
F4A C105 F5A 103.0(7) . .
F4B C105 F5A 54.4(7) . .
F6A C105 F5B 49.5(7) . .
F6B C105 F5B 104.6(8) . .
F4A C105 F5B 76.6(8) . .
F4B C105 F5B 100.7(7) . .
F5A C105 F5B 147.2(9) . .
F6A C105 C104 116.5(7) . .
F6B C105 C104 119.6(10) . .
F4A C105 C104 113.0(8) . .
F4B C105 C104 114.8(8) . .
F5A C105 C104 106.3(7) . .
F5B C105 C104 103.8(8) . .
F11A C110 F12A 109.6(7) . .
F11A C110 F11B 125.4(11) . .
F12A C110 F11B 46.2(9) . .
F11A C110 F12B 45.6(9) . .
F12A C110 F12B 129.8(11) . .
F11B C110 F12B 106.1(9) . .
F11A C110 F10A 107.8(7) . .
F12A C110 F10A 103.9(7) . .
F11B C110 F10A 57.8(10) . .
F12B C110 F10A 63.6(10) . .
F11A C110 F10B 58.9(9) . .
F12A C110 F10B 61.5(9) . .
F11B C110 F10B 104.5(9) . .
F12B C110 F10B 103.0(8) . .
F10A C110 F10B 148.8(10) . .
F11A C110 C109 116.1(8) . .
F12A C110 C109 113.7(8) . .
F11B C110 C109 118.5(11) . .
F12B C110 C109 116.6(11) . .
F10A C110 C109 104.7(7) . .
F10B C110 C109 106.4(11) . .
F18A C115 F18B 112.4(15) . .
F18A C115 F16B 57.3(9) . .
F18B C115 F16B 110.5(10) . .
F18A C115 F16A 108.8(9) . .
F18B C115 F16A 27.0(11) . .
F16B C115 F16A 132.7(13) . .
F18A C115 F17A 105.1(8) . .
F18B C115 F17A 77.5(12) . .
F16B C115 F17A 50.8(9) . .
F16A C115 F17A 104.2(9) . .
F18A C115 F17B 46.8(8) . .
F18B C115 F17B 105.3(9) . .
F16B C115 F17B 103.5(8) . .
F16A C115 F17B 83.9(12) . .
F17A C115 F17B 151.2(10) . .
F18A C115 C114 122.3(11) . .
F18B C115 C114 121.7(13) . .
F16B C115 C114 114.6(11) . .
F16A C115 C114 110.3(10) . .
F17A C115 C114 104.5(10) . .
F17B C115 C114 98.1(12) . .
F8A C6A F7A 106.8(9) . .
F8A C6A F9A 104.9(9) . .
F7A C6A F9A 102.4(9) . .
F8A C6A C107 117.0(13) . .
F7A C6A C107 111.6(15) . .
F9A C6A C107 112.9(13) . .
F8B C6B F7B 108.0(10) . .
F8B C6B F9B 106.7(10) . .
F7B C6B F9B 105.8(10) . .
F8B C6B C107 111.6(19) . .
F7B C6B C107 119(2) . .
F9B C6B C107 104.9(18) . .
F14A C11A F15A 105.7(9) . .
F14A C11A F13A 106.6(10) . .
F15A C11A F13A 105.2(9) . .
F14A C11A C112 108.3(17) . .
F15A C11A C112 114.6(15) . .
F13A C11A C112 115.8(15) . .
F14B C11B F15B 107.6(9) . .
F14B C11B F13B 108.4(10) . .
F15B C11B F13B 107.7(10) . .
F14B C11B C112 113.5(16) . .
F15B C11B C112 113.2(14) . .
F13B C11B C112 106.3(14) . .

loop_
_geom_bond_atom_site_label_1
_geom_bond_atom_site_label_2
_geom_bond_distance
_geom_bond_site_symmetry_2
Eu O7 2.304(5) 3_656
Eu O14 2.393(4) .
Eu O5 2.393(5) .
Eu O6 2.394(5) .
Eu O4 2.397(5) .
Eu O2 2.400(5) .
Eu O1 2.413(5) .
Eu O3 2.428(5) .
Eu Zn 3.6408(9) .
Zn O14 2.034(4) .
Zn N3 2.073(5) .
Zn N1 2.131(5) .
Zn N2 2.168(5) .
Zn N4 2.200(6) .
Zn O7 2.296(5) 3_656
N1 C1 1.331(9) .
N1 C8 1.365(9) .
N2 C15 1.341(8) .
N2 C11 1.344(9) .
N3 C16 1.348(8) .
N3 C20 1.349(8) .
N4 C25 1.337(8) .
N4 C21 1.360(9) .
O1 C102 1.237(8) .
O2 C104 1.245(9) .
O3 C107 1.237(10) .
O4 C109 1.214(10) .
O5 C112 1.263(11) .
O6 C114 1.207(11) .
O7 C18 1.309(8) .
O7 Zn 2.296(5) 3_656
O7 Eu 2.304(5) 3_656
O14 C7 1.348(8) .
C1 C2 1.412(11) .
C1 C10 1.492(11) .
C2 C3 1.347(11) .
C3 C9 1.416(11) .
C4 C5 1.360(12) .
C4 C9 1.384(11) .
C5 C6 1.409(11) .
C6 C7 1.380(9) .
C7 C8 1.425(9) .
C8 C9 1.412(9) .
C11 C12 1.376(12) .
C12 C13 1.374(12) .
C13 C14 1.379(11) .
C14 C15 1.388(9) .
C15 C16 1.483(9) .
C16 C17 1.366(9) .
C17 C18 1.403(9) .
C19 C20 1.371(9) .
C19 C18 1.404(9) .
C20 C21 1.483(9) .
C21 C22 1.381(10) .
C22 C23 1.389(11) .
C23 C24 1.364(12) .
C24 C25 1.373(11) .
C103 C102 1.380(10) .
C103 C104 1.382(10) .
C104 C105 1.523(10) .
C102 C101 1.524(10) .
C107 C108 1.413(13) .
C107 C6B 1.490(10) .
C107 C6A 1.501(9) .
C108 C109 1.410(13) .
C109 C110 1.515(11) .
C112 C113 1.431(16) .
C112 C11B 1.489(9) .
C112 C11A 1.502(10) .
C114 C113 1.420(16) .
C114 C115 1.504(14) .
C101 F3A 1.315(8) .
C101 F3B 1.320(8) .
C101 F1A 1.341(8) .
C101 F2A 1.348(8) .
C101 F1B 1.348(8) .
C101 F2B 1.350(8) .
C105 F6A 1.299(8) .
C105 F6B 1.300(8) .
C105 F4A 1.323(8) .
C105 F4B 1.331(8) .
C105 F5A 1.390(8) .
C105 F5B 1.400(9) .
C110 F11A 1.299(8) .
C110 F12A 1.330(8) .
C110 F11B 1.337(9) .
C110 F12B 1.346(9) .
C110 F10A 1.366(8) .
C110 F10B 1.372(9) .
C115 F18A 1.311(8) .
C115 F18B 1.315(10) .
C115 F16B 1.325(9) .
C115 F16A 1.337(9) .
C115 F17A 1.372(9) .
C115 F17B 1.378(9) .
C6A F8A 1.324(9) .
C6A F7A 1.346(10) .
C6A F9A 1.363(9) .
C6B F8B 1.321(10) .
C6B F7B 1.336(10) .
C6B F9B 1.346(10) .
C11A F14A 1.338(10) .
C11A F15A 1.340(9) .
C11A F13A 1.341(10) .
C11B F14B 1.328(10) .
C11B F15B 1.328(9) .
C11B F13B 1.329(10) .
